data_1515394
loop_
_publ_author_name
'Cotelle, Yoann'
'Allain, Magali'
'Legoupy, St\'ephanie'
'Hudhomme, Pi\'etrick'

_publ_section_title
;
 Fused glycoluril-tetrathiafulvalene molecular clips as receptors for
 neutral electron acceptor guests.
;
_journal_issue 10
_journal_name_full 'Organic letters'
_journal_page_first 2590
_journal_page_last 2593
_journal_paper_doi 10.1021/ol500458e
_journal_volume 16
_journal_year 2014
_chemical_formula_moiety 'C44 H34 N8 O2 S12, 1.34(C H2 Cl2)'
_chemical_formula_sum 'C45.34 H36.68 Cl2.68 N8 O2 S12'
_chemical_formula_weight 1205.44
_space_group_IT_number 2
_symmetry_cell_setting triclinic
_symmetry_space_group_name_Hall '-P 1'
_symmetry_space_group_name_H-M 'P -1'
_atom_sites_solution_hydrogens geom
_atom_sites_solution_primary direct
_atom_sites_solution_secondary difmap
_audit_creation_date 2012-12-14T15:14:36-00:00
_audit_creation_method 'WinGX routine CIF_UPDATE'
_cell_angle_alpha 71.044(6)
_cell_angle_beta 86.04(1)
_cell_angle_gamma 86.672(8)
_cell_formula_units_Z 2
_cell_length_a 8.2764(6)
_cell_length_b 17.108(2)
_cell_length_c 20.280(2)
_cell_measurement_reflns_used 17083
_cell_measurement_temperature 273(2)
_cell_measurement_theta_max 27.6
_cell_measurement_theta_min 3.12
_cell_volume 2707.4(5)
_computing_cell_refinement 'Dirax/lsq (Duisenberg & Schreurs, 1989-2000)'
_computing_data_collection 'Collect (Nonius BV, 1997-2000)'
_computing_data_reduction 'EvalCCD (Duisenberg & Schreurs 1990-2000)'
_computing_molecular_graphics 'DIAMOND 3.2i (Crystal Impact GbR 2005)'
_computing_publication_material 'WinGX publication routines (Farrugia, 1999)'
_computing_structure_refinement 'SHELXL-97 (Sheldrick, 1997)'
_computing_structure_solution 'SHELXS-97 (Sheldrick, 1997)'
_diffrn_ambient_temperature 273(2)
_diffrn_detector_area_resol_mean 9
_diffrn_measured_fraction_theta_full 0.989
_diffrn_measured_fraction_theta_max 0.977
_diffrn_measurement_device_type KappaCCD
_diffrn_measurement_method CCD
_diffrn_radiation_monochromator 'horizontally mounted graphite crystal'
_diffrn_radiation_probe x-ray
_diffrn_radiation_type MoK\a
_diffrn_radiation_wavelength 0.71073
_diffrn_reflns_av_R_equivalents 0.0527
_diffrn_reflns_limit_h_max 10
_diffrn_reflns_limit_h_min -10
_diffrn_reflns_limit_k_max 22
_diffrn_reflns_limit_k_min -22
_diffrn_reflns_limit_l_max 26
_diffrn_reflns_limit_l_min -26
_diffrn_reflns_number 51487
_diffrn_reflns_theta_full 26
_diffrn_reflns_theta_max 27.6
_diffrn_reflns_theta_min 3.12
_exptl_absorpt_coefficient_mu 0.662
_exptl_absorpt_correction_T_max 0.955
_exptl_absorpt_correction_T_min 0.843
_exptl_absorpt_correction_type multi-scan
_exptl_absorpt_process_details
;
 '(SADABS (Sheldrick, Bruker, 2008))'
;
_exptl_crystal_colour orange
_exptl_crystal_density_diffrn 1.479
_exptl_crystal_density_method 'not measured'
_exptl_crystal_description prism
_exptl_crystal_F_000 1237
_exptl_crystal_size_max 0.38
_exptl_crystal_size_mid 0.18
_exptl_crystal_size_min 0.07
_refine_diff_density_max 0.983
_refine_diff_density_min -0.652
_refine_ls_extinction_method none
_refine_ls_goodness_of_fit_ref 1.042
_refine_ls_hydrogen_treatment constr
_refine_ls_matrix_type full
_refine_ls_number_parameters 640
_refine_ls_number_reflns 12287
_refine_ls_number_restraints 0
_refine_ls_restrained_S_all 1.042
_refine_ls_R_factor_all 0.1302
_refine_ls_R_factor_gt 0.0604
_refine_ls_shift/su_max 0
_refine_ls_structure_factor_coef Fsqd
_refine_ls_weighting_details 'calc w=1/[\s^2^(Fo^2^)+(0.0567P)^2^+4.7026P] where P=(Fo^2^+2Fc^2^)/3'
_refine_ls_weighting_scheme calc
_refine_ls_wR_factor_gt 0.1308
_refine_ls_wR_factor_ref 0.1583
_reflns_number_gt 7121
_reflns_number_total 12287
_reflns_threshold_expression >2sigma(I)
_cod_data_source_file ol500458e_si_003.cif
_cod_data_source_block sad
_cod_depositor_comments 'Adding full bibliography for 1515393--1515394.cif.'
_cod_database_code 1515394

loop_
_symmetry_equiv_pos_as_xyz
'x, y, z'
'-x, -y, -z'

loop_
_atom_site_label
_atom_site_type_symbol
_atom_site_fract_x
_atom_site_fract_y
_atom_site_fract_z
_atom_site_U_iso_or_equiv
_atom_site_adp_type
_atom_site_occupancy
_atom_site_calc_flag
_atom_site_refinement_flags
C1 C -0.0200(5) 0.5983(2) 0.8943(2) 0.0360(9) Uani 1 d .
C2 C -0.1197(5) 0.6657(2) 0.8784(2) 0.0386(10) Uani 1 d .
C3 C -0.2230(5) 0.8138(2) 0.8116(2) 0.0358(9) Uani 1 d .
C4 C -0.3505(5) 0.7654(2) 0.8176(2) 0.0358(9) Uani 1 d .
C5 C -0.0698(6) 0.9320(3) 0.6996(3) 0.0646(15) Uani 1 d .
H5A H -0.0853 0.891 0.6772 0.078 Uiso 1 calc R
H5B H -0.0864 0.986 0.6651 0.078 Uiso 1 calc R
C6 C 0.1045(7) 0.9239(4) 0.7198(3) 0.0804(19) Uani 1 d .
H6A H 0.1238 0.8694 0.7532 0.097 Uiso 1 calc R
H6B H 0.1753 0.9283 0.6787 0.097 Uiso 1 calc R
C7 C 0.1460(8) 0.9852(6) 0.7497(5) 0.112(3) Uani 1 d .
C8 C -0.5710(6) 0.7255(3) 0.7383(2) 0.0477(11) Uani 1 d .
H8A H -0.5765 0.671 0.773 0.057 Uiso 1 calc R
H8B H -0.6749 0.7385 0.7171 0.057 Uiso 1 calc R
C9 C -0.4416(7) 0.7228(3) 0.6829(3) 0.0568(13) Uani 1 d .
H9A H -0.3421 0.6994 0.7053 0.068 Uiso 1 calc R
H9B H -0.4744 0.6864 0.6586 0.068 Uiso 1 calc R
C10 C -0.4097(6) 0.8033(4) 0.6321(3) 0.0587(13) Uani 1 d .
C11 C 0.2296(5) 0.4961(2) 0.91497(19) 0.0332(9) Uani 1 d .
C12 C 0.1028(5) 0.4495(2) 0.91853(19) 0.0327(9) Uani 1 d .
C13 C 0.4030(5) 0.4643(2) 0.9222(2) 0.0361(9) Uani 1 d .
H13A H 0.4727 0.5107 0.9133 0.043 Uiso 1 calc R
H13B H 0.4165 0.4286 0.9698 0.043 Uiso 1 calc R
C14 C 0.1141(5) 0.3567(2) 0.9308(2) 0.0330(9) Uani 1 d .
H14A H 0.1484 0.3288 0.9777 0.04 Uiso 1 calc R
H14B H 0.0071 0.3382 0.9278 0.04 Uiso 1 calc R
C15 C 0.5380(4) 0.4539(2) 0.81217(19) 0.0289(8) Uani 1 d .
C16 C 0.1793(5) 0.3422(2) 0.81544(19) 0.0308(9) Uani 1 d .
C17 C 0.4002(4) 0.3354(2) 0.88434(19) 0.0278(8) Uani 1 d .
C18 C 0.4642(4) 0.3228(2) 0.81150(19) 0.0287(8) Uani 1 d .
C19 C 0.4662(5) 0.2712(2) 0.94875(19) 0.0324(9) Uani 1 d .
C20 C 0.6125(6) 0.2831(3) 0.9742(2) 0.0468(11) Uani 1 d .
H20 H 0.6663 0.3321 0.9536 0.056 Uiso 1 calc R
C21 C 0.6765(7) 0.2219(3) 1.0297(3) 0.0646(15) Uani 1 d .
H21 H 0.7742 0.2294 1.0465 0.078 Uiso 1 calc R
C22 C 0.5967(8) 0.1499(4) 1.0604(3) 0.0702(17) Uani 1 d .
H22 H 0.6412 0.1088 1.0977 0.084 Uiso 1 calc R
C23 C 0.4528(7) 0.1381(3) 1.0369(3) 0.0637(15) Uani 1 d .
H23 H 0.3987 0.0893 1.0583 0.076 Uiso 1 calc R
C24 C 0.3875(6) 0.1990(3) 0.9810(2) 0.0470(11) Uani 1 d .
H24 H 0.2892 0.191 0.965 0.056 Uiso 1 calc R
C25 C 0.5560(5) 0.2415(2) 0.81790(19) 0.0317(9) Uani 1 d .
C26 C 0.4733(6) 0.1719(3) 0.8198(2) 0.0451(11) Uani 1 d .
H26 H 0.3619 0.1754 0.8153 0.054 Uiso 1 calc R
C27 C 0.5602(8) 0.0971(3) 0.8286(3) 0.0621(15) Uani 1 d .
H27 H 0.5064 0.0504 0.8298 0.074 Uiso 1 calc R
C28 C 0.7234(8) 0.0921(3) 0.8356(3) 0.0687(16) Uani 1 d .
H28 H 0.7797 0.0418 0.8419 0.082 Uiso 1 calc R
C29 C 0.8069(7) 0.1610(3) 0.8334(3) 0.0574(13) Uani 1 d .
H29 H 0.9183 0.157 0.8381 0.069 Uiso 1 calc R
C30 C 0.7230(5) 0.2351(3) 0.8243(2) 0.0436(10) Uani 1 d .
H30 H 0.7785 0.2816 0.8225 0.052 Uiso 1 calc R
C31 C 0.6322(5) 0.4147(2) 0.70916(19) 0.0335(9) Uani 1 d .
H31A H 0.6812 0.3652 0.7015 0.04 Uiso 1 calc R
H31B H 0.7168 0.454 0.702 0.04 Uiso 1 calc R
C32 C 0.5062(5) 0.4514(2) 0.65578(19) 0.0306(9) Uani 1 d .
C33 C 0.3671(5) 0.4167(2) 0.65260(19) 0.0308(9) Uani 1 d .
C34 C 0.3083(5) 0.3358(2) 0.70386(19) 0.0346(9) Uani 1 d .
H34A H 0.1977 0.3288 0.6944 0.041 Uiso 1 calc R
H34B H 0.3746 0.2905 0.6964 0.041 Uiso 1 calc R
C35 C 0.3697(5) 0.5526(2) 0.54722(19) 0.0310(9) Uani 1 d .
C36 C 0.3347(5) 0.6182(2) 0.4924(2) 0.0329(9) Uani 1 d .
C37 C 0.1791(5) 0.7371(2) 0.40220(19) 0.0316(9) Uani 1 d .
C38 C 0.3180(5) 0.7704(2) 0.4098(2) 0.0322(9) Uani 1 d .
C39 C -0.1481(5) 0.7670(3) 0.4097(2) 0.0419(10) Uani 1 d .
H39A H -0.2439 0.7943 0.3861 0.05 Uiso 1 calc R
H39B H -0.1629 0.7079 0.4245 0.05 Uiso 1 calc R
C40 C -0.1346(5) 0.7926(3) 0.4740(2) 0.0434(10) Uani 1 d .
H40A H -0.2281 0.7741 0.5057 0.052 Uiso 1 calc R
H40B H -0.0386 0.7658 0.4978 0.052 Uiso 1 calc R
C41 C -0.1251(5) 0.8818(3) 0.4565(2) 0.0482(11) Uani 1 d .
C42 C 0.4367(5) 0.9106(3) 0.4299(3) 0.0478(11) Uani 1 d .
H42A H 0.5122 0.8701 0.4581 0.057 Uiso 1 calc R
H42B H 0.4958 0.9604 0.4069 0.057 Uiso 1 calc R
C43 C 0.3067(6) 0.9304(3) 0.4781(3) 0.0540(12) Uani 1 d .
H43A H 0.3504 0.9667 0.4999 0.065 Uiso 1 calc R
H43B H 0.2184 0.9606 0.4504 0.065 Uiso 1 calc R
C44 C 0.2411(6) 0.8588(3) 0.5329(3) 0.0566(13) Uani 1 d .
C45 C -0.0096(9) 0.5705(10) 0.7146(4) 0.227(8) Uani 1 d .
H45A H -0.0629 0.6032 0.7415 0.272 Uiso 1 calc R
H45B H -0.0482 0.5148 0.7348 0.272 Uiso 1 calc R
C46 C 0.889(2) -0.0045(17) 1.0290(10) 0.124(11) Uani 0.34 d P
H46A H 0.7859 0.02 1.011 0.149 Uiso 0.34 calc PR
H46B H 0.8708 -0.0367 1.0779 0.149 Uiso 0.34 calc PR
N1 N 0.4536(4) 0.41853(18) 0.87480(16) 0.0305(7) Uani 1 d .
N2 N 0.5673(4) 0.39368(18) 0.78082(15) 0.0288(7) Uani 1 d .
N3 N 0.2254(4) 0.33243(18) 0.88167(15) 0.0279(7) Uani 1 d .
N4 N 0.3137(4) 0.33144(19) 0.77601(15) 0.0315(7) Uani 1 d .
N5 N -0.3870(7) 0.8666(4) 0.5930(3) 0.0878(17) Uani 1 d .
N6 N 0.1809(10) 1.0331(6) 0.7712(6) 0.175(4) Uani 1 d .
N7 N -0.1191(6) 0.9523(3) 0.4410(3) 0.0702(13) Uani 1 d .
N8 N 0.1927(7) 0.8045(4) 0.5769(3) 0.0899(17) Uani 1 d .
O1 O 0.5848(3) 0.52396(16) 0.79008(14) 0.0401(7) Uani 1 d .
O2 O 0.0404(3) 0.35598(18) 0.79628(15) 0.0429(7) Uani 1 d .
S1 S 0.18922(14) 0.60194(6) 0.90183(5) 0.0389(3) Uani 1 d .
S2 S -0.08989(13) 0.49852(6) 0.90826(6) 0.0403(3) Uani 1 d .
S3 S -0.05566(14) 0.76714(6) 0.86145(6) 0.0432(3) Uani 1 d .
S4 S -0.33059(14) 0.66269(7) 0.87309(6) 0.0467(3) Uani 1 d .
S5 S -0.22514(15) 0.92038(7) 0.76866(7) 0.0507(3) Uani 1 d .
S6 S -0.53849(13) 0.80005(7) 0.78195(6) 0.0447(3) Uani 1 d .
S7 S 0.24543(13) 0.46714(6) 0.58229(5) 0.0367(3) Uani 1 d .
S8 S 0.55013(12) 0.54504(6) 0.59032(5) 0.0346(2) Uani 1 d .
S9 S 0.16091(12) 0.62925(6) 0.44352(5) 0.0374(2) Uani 1 d .
S10 S 0.46492(12) 0.70160(6) 0.45855(6) 0.0390(3) Uani 1 d .
S11 S 0.02620(13) 0.79104(7) 0.34802(5) 0.0417(3) Uani 1 d .
S12 S 0.37289(14) 0.87158(7) 0.36317(6) 0.0443(3) Uani 1 d .
Cl1 Cl 0.18859(19) 0.56591(10) 0.72749(8) 0.0816(5) Uani 1 d .
Cl2 Cl -0.0776(2) 0.60929(12) 0.63130(9) 0.0947(5) Uani 1 d .
Cl3 Cl 1.0245(4) 0.0734(2) 1.0211(3) 0.1627(17) Uani 0.68 d P

loop_
_atom_site_aniso_label
_atom_site_aniso_U_11
_atom_site_aniso_U_22
_atom_site_aniso_U_33
_atom_site_aniso_U_23
_atom_site_aniso_U_13
_atom_site_aniso_U_12
C1 0.053(3) 0.024(2) 0.030(2) -0.0077(16) 0.0004(19) -0.0045(18)
C2 0.049(3) 0.031(2) 0.035(2) -0.0093(17) -0.0027(19) -0.0031(19)
C3 0.043(2) 0.027(2) 0.040(2) -0.0139(17) -0.0069(19) 0.0035(18)
C4 0.043(2) 0.030(2) 0.037(2) -0.0148(17) -0.0035(18) 0.0011(18)
C5 0.063(3) 0.052(3) 0.063(3) 0.005(2) -0.008(3) -0.010(3)
C6 0.056(3) 0.067(4) 0.086(4) 0.018(3) -0.002(3) 0.002(3)
C7 0.057(4) 0.102(6) 0.164(8) -0.017(6) -0.051(5) -0.005(4)
C8 0.056(3) 0.046(3) 0.043(3) -0.014(2) -0.010(2) -0.010(2)
C9 0.082(4) 0.045(3) 0.051(3) -0.026(2) -0.003(3) 0.001(3)
C10 0.056(3) 0.081(4) 0.043(3) -0.024(3) 0.004(2) -0.017(3)
C11 0.045(2) 0.026(2) 0.029(2) -0.0100(16) 0.0003(18) -0.0034(17)
C12 0.044(2) 0.027(2) 0.026(2) -0.0082(16) 0.0034(17) -0.0024(17)
C13 0.045(2) 0.031(2) 0.038(2) -0.0165(18) -0.0063(19) -0.0079(18)
C14 0.036(2) 0.028(2) 0.034(2) -0.0100(17) 0.0067(17) -0.0061(17)
C15 0.0269(19) 0.026(2) 0.033(2) -0.0068(16) -0.0078(16) -0.0047(16)
C16 0.036(2) 0.026(2) 0.029(2) -0.0051(16) -0.0013(17) -0.0113(16)
C17 0.032(2) 0.0241(19) 0.030(2) -0.0115(15) -0.0009(16) -0.0087(16)
C18 0.032(2) 0.025(2) 0.029(2) -0.0082(15) -0.0005(16) -0.0100(16)
C19 0.043(2) 0.031(2) 0.0247(19) -0.0110(16) -0.0034(17) 0.0001(17)
C20 0.053(3) 0.042(3) 0.049(3) -0.017(2) -0.016(2) 0.002(2)
C21 0.075(4) 0.068(4) 0.058(3) -0.026(3) -0.038(3) 0.020(3)
C22 0.104(5) 0.058(4) 0.042(3) -0.008(3) -0.027(3) 0.031(3)
C23 0.082(4) 0.046(3) 0.046(3) 0.006(2) -0.003(3) 0.004(3)
C24 0.057(3) 0.038(3) 0.038(2) -0.0012(19) -0.005(2) -0.003(2)
C25 0.046(2) 0.025(2) 0.0245(19) -0.0080(15) 0.0024(17) -0.0047(17)
C26 0.060(3) 0.033(2) 0.043(2) -0.0112(19) -0.007(2) -0.008(2)
C27 0.102(5) 0.031(3) 0.059(3) -0.020(2) -0.012(3) -0.003(3)
C28 0.096(5) 0.045(3) 0.067(4) -0.025(3) -0.009(3) 0.026(3)
C29 0.058(3) 0.054(3) 0.058(3) -0.018(2) 0.000(2) 0.014(3)
C30 0.045(3) 0.037(2) 0.047(3) -0.012(2) -0.002(2) 0.001(2)
C31 0.033(2) 0.036(2) 0.029(2) -0.0052(17) 0.0006(17) -0.0111(17)
C32 0.036(2) 0.030(2) 0.027(2) -0.0094(16) 0.0021(16) -0.0077(17)
C33 0.036(2) 0.030(2) 0.027(2) -0.0089(16) -0.0019(17) -0.0078(17)
C34 0.044(2) 0.034(2) 0.028(2) -0.0112(17) -0.0009(17) -0.0166(18)
C35 0.035(2) 0.027(2) 0.032(2) -0.0113(16) -0.0014(17) -0.0033(16)
C36 0.031(2) 0.031(2) 0.037(2) -0.0115(17) -0.0015(17) -0.0034(16)
C37 0.031(2) 0.033(2) 0.030(2) -0.0105(16) 0.0006(16) 0.0024(17)
C38 0.034(2) 0.026(2) 0.036(2) -0.0087(16) 0.0010(17) 0.0037(16)
C39 0.027(2) 0.046(3) 0.055(3) -0.019(2) -0.0035(19) -0.0002(18)
C40 0.038(2) 0.042(3) 0.048(3) -0.012(2) 0.004(2) 0.0003(19)
C41 0.041(3) 0.057(3) 0.050(3) -0.024(2) 0.007(2) -0.005(2)
C42 0.039(2) 0.037(2) 0.068(3) -0.017(2) -0.005(2) -0.009(2)
C43 0.054(3) 0.047(3) 0.062(3) -0.019(2) -0.003(2) -0.004(2)
C44 0.051(3) 0.066(3) 0.054(3) -0.019(3) -0.009(2) -0.007(3)
C45 0.059(5) 0.49(2) 0.072(5) -0.020(9) -0.012(4) 0.028(8)
C46 0.080(14) 0.24(3) 0.078(13) -0.098(16) -0.031(11) 0.122(17)
N1 0.0386(18) 0.0234(16) 0.0335(18) -0.0143(13) 0.0005(14) -0.0062(14)
N2 0.0338(17) 0.0244(16) 0.0284(16) -0.0077(13) -0.0013(13) -0.0092(13)
N3 0.0322(17) 0.0249(16) 0.0288(17) -0.0120(13) 0.0027(14) -0.0044(13)
N4 0.0347(18) 0.0349(18) 0.0252(16) -0.0082(14) -0.0022(14) -0.0128(14)
N5 0.098(4) 0.100(4) 0.056(3) -0.010(3) 0.011(3) -0.036(3)
N6 0.112(6) 0.175(9) 0.262(11) -0.085(8) -0.091(7) -0.013(6)
N7 0.076(3) 0.056(3) 0.079(3) -0.027(2) 0.020(3) -0.008(2)
N8 0.092(4) 0.097(4) 0.068(3) -0.004(3) -0.005(3) -0.034(3)
O1 0.0472(17) 0.0255(15) 0.0461(17) -0.0072(12) -0.0046(14) -0.0133(13)
O2 0.0326(16) 0.0504(18) 0.0462(17) -0.0140(14) -0.0052(13) -0.0110(13)
S1 0.0497(6) 0.0256(5) 0.0414(6) -0.0108(4) 0.0007(5) -0.0058(4)
S2 0.0403(6) 0.0285(5) 0.0494(6) -0.0100(5) 0.0060(5) -0.0035(4)
S3 0.0483(6) 0.0283(6) 0.0528(7) -0.0101(5) -0.0172(5) -0.0010(5)
S4 0.0494(7) 0.0336(6) 0.0525(7) -0.0069(5) -0.0013(5) -0.0084(5)
S5 0.0490(7) 0.0250(6) 0.0745(8) -0.0105(5) -0.0124(6) 0.0039(5)
S6 0.0379(6) 0.0497(7) 0.0538(7) -0.0271(5) -0.0061(5) 0.0048(5)
S7 0.0395(6) 0.0344(6) 0.0357(6) -0.0078(4) -0.0075(4) -0.0114(4)
S8 0.0357(5) 0.0306(5) 0.0347(5) -0.0049(4) -0.0039(4) -0.0096(4)
S9 0.0345(5) 0.0340(6) 0.0433(6) -0.0104(4) -0.0057(5) -0.0058(4)
S10 0.0289(5) 0.0291(5) 0.0538(7) -0.0055(5) -0.0055(5) -0.0024(4)
S11 0.0367(6) 0.0497(7) 0.0362(6) -0.0098(5) -0.0080(5) 0.0044(5)
S12 0.0533(7) 0.0311(6) 0.0429(6) -0.0034(5) -0.0032(5) -0.0064(5)
Cl1 0.0788(10) 0.0873(11) 0.0855(11) -0.0314(9) -0.0239(8) -0.0127(8)
Cl2 0.0726(10) 0.1162(14) 0.0789(11) -0.0088(10) -0.0119(8) 0.0042(9)
Cl3 0.098(2) 0.129(3) 0.241(5) -0.026(3) -0.034(3) -0.007(2)

loop_
_atom_type_symbol
_atom_type_description
_atom_type_scat_dispersion_real
_atom_type_scat_dispersion_imag
_atom_type_scat_source
C C 0.0033 0.0016 'International Tables Vol C Tables 4.2.6.8 and 6.1.1.4'
H H 0 0 'International Tables Vol C Tables 4.2.6.8 and 6.1.1.4'
N N 0.0061 0.0033 'International Tables Vol C Tables 4.2.6.8 and 6.1.1.4'
O O 0.0106 0.006 'International Tables Vol C Tables 4.2.6.8 and 6.1.1.4'
S S 0.1246 0.1234 'International Tables Vol C Tables 4.2.6.8 and 6.1.1.4'
Cl Cl 0.1484 0.1585 'International Tables Vol C Tables 4.2.6.8 and 6.1.1.4'

loop_
_geom_angle_atom_site_label_1
_geom_angle_atom_site_label_2
_geom_angle_atom_site_label_3
_geom_angle
_geom_angle_site_symmetry_1
_geom_angle_site_symmetry_3
C2 C1 S1 123.2(3) . .
C2 C1 S2 122.1(3) . .
S1 C1 S2 114.6(2) . .
C1 C2 S4 123.7(3) . .
C1 C2 S3 124.1(3) . .
S4 C2 S3 112.2(2) . .
C4 C3 S5 124.5(3) . .
C4 C3 S3 116.4(3) . .
S5 C3 S3 118.6(2) . .
C3 C4 S6 125.0(3) . .
C3 C4 S4 116.6(3) . .
S6 C4 S4 118.0(2) . .
C6 C5 S5 117.2(4) . .
C6 C5 H5A 108 . .
S5 C5 H5A 108 . .
C6 C5 H5B 108 . .
S5 C5 H5B 108 . .
H5A C5 H5B 107.3 . .
C7 C6 C5 113.4(6) . .
C7 C6 H6A 108.9 . .
C5 C6 H6A 108.9 . .
C7 C6 H6B 108.9 . .
C5 C6 H6B 108.9 . .
H6A C6 H6B 107.7 . .
N6 C7 C6 178.2(12) . .
C9 C8 S6 114.2(3) . .
C9 C8 H8A 108.7 . .
S6 C8 H8A 108.7 . .
C9 C8 H8B 108.7 . .
S6 C8 H8B 108.7 . .
H8A C8 H8B 107.6 . .
C10 C9 C8 113.7(4) . .
C10 C9 H9A 108.8 . .
C8 C9 H9A 108.8 . .
C10 C9 H9B 108.8 . .
C8 C9 H9B 108.8 . .
H9A C9 H9B 107.7 . .
N5 C10 C9 178.8(7) . .
C12 C11 C13 124.8(4) . .
C12 C11 S1 117.2(3) . .
C13 C11 S1 117.9(3) . .
C11 C12 C14 124.6(4) . .
C11 C12 S2 117.9(3) . .
C14 C12 S2 117.5(3) . .
N1 C13 C11 112.9(3) . .
N1 C13 H13A 109 . .
C11 C13 H13A 109 . .
N1 C13 H13B 109 . .
C11 C13 H13B 109 . .
H13A C13 H13B 107.8 . .
N3 C14 C12 114.0(3) . .
N3 C14 H14A 108.7 . .
C12 C14 H14A 108.7 . .
N3 C14 H14B 108.7 . .
C12 C14 H14B 108.7 . .
H14A C14 H14B 107.6 . .
O1 C15 N1 126.4(4) . .
O1 C15 N2 126.1(4) . .
N1 C15 N2 107.4(3) . .
O2 C16 N4 126.3(3) . .
O2 C16 N3 125.4(4) . .
N4 C16 N3 108.3(3) . .
N3 C17 N1 112.8(3) . .
N3 C17 C19 112.6(3) . .
N1 C17 C19 112.5(3) . .
N3 C17 C18 101.9(3) . .
N1 C17 C18 101.5(3) . .
C19 C17 C18 114.6(3) . .
N4 C18 N2 112.6(3) . .
N4 C18 C25 112.7(3) . .
N2 C18 C25 111.9(3) . .
N4 C18 C17 101.6(3) . .
N2 C18 C17 102.0(3) . .
C25 C18 C17 115.3(3) . .
C24 C19 C20 118.9(4) . .
C24 C19 C17 120.7(4) . .
C20 C19 C17 120.3(4) . .
C21 C20 C19 119.7(5) . .
C21 C20 H20 120.2 . .
C19 C20 H20 120.2 . .
C22 C21 C20 120.3(5) . .
C22 C21 H21 119.9 . .
C20 C21 H21 119.9 . .
C23 C22 C21 120.7(5) . .
C23 C22 H22 119.7 . .
C21 C22 H22 119.7 . .
C22 C23 C24 119.6(5) . .
C22 C23 H23 120.2 . .
C24 C23 H23 120.2 . .
C19 C24 C23 120.8(5) . .
C19 C24 H24 119.6 . .
C23 C24 H24 119.6 . .
C30 C25 C26 119.5(4) . .
C30 C25 C18 120.1(3) . .
C26 C25 C18 120.4(4) . .
C25 C26 C27 119.1(5) . .
C25 C26 H26 120.4 . .
C27 C26 H26 120.4 . .
C28 C27 C26 120.3(5) . .
C28 C27 H27 119.8 . .
C26 C27 H27 119.8 . .
C27 C28 C29 121.0(5) . .
C27 C28 H28 119.5 . .
C29 C28 H28 119.5 . .
C30 C29 C28 119.2(5) . .
C30 C29 H29 120.4 . .
C28 C29 H29 120.4 . .
C29 C30 C25 120.8(4) . .
C29 C30 H30 119.6 . .
C25 C30 H30 119.6 . .
N2 C31 C32 113.6(3) . .
N2 C31 H31A 108.8 . .
C32 C31 H31A 108.8 . .
N2 C31 H31B 108.8 . .
C32 C31 H31B 108.8 . .
H31A C31 H31B 107.7 . .
C33 C32 C31 125.5(3) . .
C33 C32 S8 117.3(3) . .
C31 C32 S8 117.2(3) . .
C32 C33 C34 125.2(3) . .
C32 C33 S7 117.6(3) . .
C34 C33 S7 117.2(3) . .
N4 C34 C33 113.4(3) . .
N4 C34 H34A 108.9 . .
C33 C34 H34A 108.9 . .
N4 C34 H34B 108.9 . .
C33 C34 H34B 108.9 . .
H34A C34 H34B 107.7 . .
C36 C35 S8 121.3(3) . .
C36 C35 S7 124.4(3) . .
S8 C35 S7 114.4(2) . .
C35 C36 S10 122.5(3) . .
C35 C36 S9 124.5(3) . .
S10 C36 S9 112.9(2) . .
C38 C37 S11 124.4(3) . .
C38 C37 S9 117.2(3) . .
S11 C37 S9 118.0(2) . .
C37 C38 S12 124.4(3) . .
C37 C38 S10 116.4(3) . .
S12 C38 S10 118.3(2) . .
C40 C39 S11 114.3(3) . .
C40 C39 H39A 108.7 . .
S11 C39 H39A 108.7 . .
C40 C39 H39B 108.7 . .
S11 C39 H39B 108.7 . .
H39A C39 H39B 107.6 . .
C41 C40 C39 112.1(4) . .
C41 C40 H40A 109.2 . .
C39 C40 H40A 109.2 . .
C41 C40 H40B 109.2 . .
C39 C40 H40B 109.2 . .
H40A C40 H40B 107.9 . .
N7 C41 C40 178.1(5) . .
C43 C42 S12 117.2(3) . .
C43 C42 H42A 108 . .
S12 C42 H42A 108 . .
C43 C42 H42B 108 . .
S12 C42 H42B 108 . .
H42A C42 H42B 107.2 . .
C44 C43 C42 115.2(4) . .
C44 C43 H43A 108.5 . .
C42 C43 H43A 108.5 . .
C44 C43 H43B 108.5 . .
C42 C43 H43B 108.5 . .
H43A C43 H43B 107.5 . .
N8 C44 C43 177.7(6) . .
Cl1 C45 Cl2 120.3(5) . .
Cl1 C45 H45A 107.2 . .
Cl2 C45 H45A 107.2 . .
Cl1 C45 H45B 107.2 . .
Cl2 C45 H45B 107.2 . .
H45A C45 H45B 106.9 . .
Cl3 C46 Cl3 109.4(11) . 2_757
Cl3 C46 H46A 109.8 . .
Cl3 C46 H46A 109.8 2_757 .
Cl3 C46 H46B 109.8 . .
Cl3 C46 H46B 109.8 2_757 .
H46A C46 H46B 108.2 . .
C15 N1 C13 122.5(3) . .
C15 N1 C17 113.9(3) . .
C13 N1 C17 123.1(3) . .
C15 N2 C31 120.7(3) . .
C15 N2 C18 112.5(3) . .
C31 N2 C18 121.2(3) . .
C16 N3 C14 120.1(3) . .
C16 N3 C17 112.2(3) . .
C14 N3 C17 121.5(3) . .
C16 N4 C34 122.9(3) . .
C16 N4 C18 113.6(3) . .
C34 N4 C18 123.3(3) . .
C1 S1 C11 95.14(19) . .
C12 S2 C1 95.0(2) . .
C2 S3 C3 94.08(19) . .
C4 S4 C2 94.35(19) . .
C3 S5 C5 103.5(2) . .
C4 S6 C8 101.7(2) . .
C33 S7 C35 95.13(18) . .
C32 S8 C35 95.43(18) . .
C36 S9 C37 94.33(18) . .
C38 S10 C36 95.26(18) . .
C37 S11 C39 99.89(19) . .
C38 S12 C42 103.7(2) . .
C46 Cl3 C46 70.6(11) . 2_757

loop_
_geom_bond_atom_site_label_1
_geom_bond_atom_site_label_2
_geom_bond_distance
_geom_bond_site_symmetry_2
C1 C2 1.341(6) .
C1 S1 1.755(4) .
C1 S2 1.763(4) .
C2 S4 1.761(4) .
C2 S3 1.762(4) .
C3 C4 1.354(6) .
C3 S5 1.746(4) .
C3 S3 1.766(4) .
C4 S6 1.750(4) .
C4 S4 1.758(4) .
C5 C6 1.513(7) .
C5 S5 1.804(6) .
C5 H5A 0.97 .
C5 H5B 0.97 .
C6 C7 1.438(12) .
C6 H6A 0.97 .
C6 H6B 0.97 .
C7 N6 1.107(11) .
C8 C9 1.508(7) .
C8 S6 1.814(4) .
C8 H8A 0.97 .
C8 H8B 0.97 .
C9 C10 1.452(7) .
C9 H9A 0.97 .
C9 H9B 0.97 .
C10 N5 1.133(7) .
C11 C12 1.338(5) .
C11 C13 1.505(6) .
C11 S1 1.758(4) .
C12 C14 1.523(5) .
C12 S2 1.751(4) .
C13 N1 1.451(5) .
C13 H13A 0.97 .
C13 H13B 0.97 .
C14 N3 1.453(5) .
C14 H14A 0.97 .
C14 H14B 0.97 .
C15 O1 1.212(4) .
C15 N1 1.376(5) .
C15 N2 1.378(5) .
C16 O2 1.224(4) .
C16 N4 1.364(5) .
C16 N3 1.377(5) .
C17 N3 1.456(5) .
C17 N1 1.462(4) .
C17 C19 1.519(5) .
C17 C18 1.611(5) .
C18 N4 1.458(5) .
C18 N2 1.463(4) .
C18 C25 1.518(5) .
C19 C24 1.374(6) .
C19 C20 1.398(6) .
C20 C21 1.378(6) .
C20 H20 0.93 .
C21 C22 1.371(8) .
C21 H21 0.93 .
C22 C23 1.363(8) .
C22 H22 0.93 .
C23 C24 1.385(6) .
C23 H23 0.93 .
C24 H24 0.93 .
C25 C30 1.392(6) .
C25 C26 1.396(5) .
C26 C27 1.397(7) .
C26 H26 0.93 .
C27 C28 1.363(8) .
C27 H27 0.93 .
C28 C29 1.387(8) .
C28 H28 0.93 .
C29 C30 1.374(6) .
C29 H29 0.93 .
C30 H30 0.93 .
C31 N2 1.451(5) .
C31 C32 1.514(5) .
C31 H31A 0.97 .
C31 H31B 0.97 .
C32 C33 1.340(5) .
C32 S8 1.755(4) .
C33 C34 1.519(5) .
C33 S7 1.758(4) .
C34 N4 1.444(5) .
C34 H34A 0.97 .
C34 H34B 0.97 .
C35 C36 1.333(5) .
C35 S8 1.759(4) .
C35 S7 1.760(4) .
C36 S10 1.763(4) .
C36 S9 1.769(4) .
C37 C38 1.351(5) .
C37 S11 1.749(4) .
C37 S9 1.773(4) .
C38 S12 1.750(4) .
C38 S10 1.757(4) .
C39 C40 1.516(6) .
C39 S11 1.817(4) .
C39 H39A 0.97 .
C39 H39B 0.97 .
C40 C41 1.457(7) .
C40 H40A 0.97 .
C40 H40B 0.97 .
C41 N7 1.145(6) .
C42 C43 1.501(7) .
C42 S12 1.812(5) .
C42 H42A 0.97 .
C42 H42B 0.97 .
C43 C44 1.463(7) .
C43 H43A 0.97 .
C43 H43B 0.97 .
C44 N8 1.129(6) .
C45 Cl1 1.673(8) .
C45 Cl2 1.723(8) .
C45 H45A 0.97 .
C45 H45B 0.97 .
C46 Cl3 1.75(3) .
C46 Cl3 1.874(17) 2_757
C46 H46A 0.97 .
C46 H46B 0.97 .
Cl3 C46 1.874(17) 2_757
